data_7034528
loop_
_publ_author_name
'Cade, I. A.'
'Chau, W. Y.'
'Vitorica-Yrezabal, I'
'Ingleson, M. J.'

_publ_section_title
;
 1,1/1,2 Isomerisation in Lewis base adducts of B2cat2.
;
_journal_issue 16
_journal_name_full 'Dalton transactions (Cambridge, England : 2003)'
_journal_page_first 7506
_journal_page_last 7511
_journal_paper_doi 10.1039/c5dt00645g
_journal_volume 44
_journal_year 2015
_chemical_compound_source 'University of Manchester'
_chemical_formula_moiety 'C30 H26 B2 Cl2 N2 O4'
_chemical_formula_sum 'C30 H26 B2 Cl2 N2 O4'
_chemical_formula_weight 571.07
_chemical_properties_physical 'Air-sensitive, Moisture-sensitive'
_space_group_IT_number 14
_symmetry_cell_setting monoclinic
_symmetry_space_group_name_Hall '-P 2ybc'
_symmetry_space_group_name_H-M 'P 1 21/c 1'
_atom_sites_solution_hydrogens difmap
_atom_sites_solution_primary direct
_audit_update_record
;
2015-02-03 deposited with the CCDC.
2015-03-16 downloaded from the CCDC.
;
_cell_angle_alpha 90
_cell_angle_beta 107.602(4)
_cell_angle_gamma 90
_cell_formula_units_Z 4
_cell_length_a 11.2480(4)
_cell_length_b 17.8619(5)
_cell_length_c 14.4481(5)
_cell_measurement_reflns_used 3829
_cell_measurement_temperature 150.02(10)
_cell_measurement_theta_max 27.8270
_cell_measurement_theta_min 3.7240
_cell_volume 2766.87(17)
_computing_cell_refinement 'CrysAlisPro, Agilent Technologies (2013)'
_computing_data_collection 'CrysAlisPro, Agilent Technologies (2013)'
_computing_data_reduction 'CrysAlisPro, Agilent Technologies (2013)'
_computing_molecular_graphics 'Ortep3 v. 2.02 (LJ Farrugia, 1997)'
_computing_publication_material 'CRYSTALS (Betteridge et al., 2003)'
_computing_structure_refinement 'CRYSTALS (Betteridge et al., 2003)'
_computing_structure_solution 'SIR92 (Altomare et al., 1994)'
_diffrn_ambient_environment N~2~
_diffrn_ambient_temperature 150.02(10)
_diffrn_detector 'CCD plate'
_diffrn_detector_type Eos
_diffrn_measured_fraction_theta_full 0.997
_diffrn_measured_fraction_theta_max 0.836
_diffrn_measurement_device 'four-circle diffractometer'
_diffrn_measurement_device_type 'SuperNova, Single source at offset, Eos'
_diffrn_radiation_monochromator mirror
_diffrn_radiation_probe x-ray
_diffrn_radiation_type 'Mo K\a'
_diffrn_radiation_wavelength 0.71073
_diffrn_reflns_av_R_equivalents 0.034
_diffrn_reflns_limit_h_max 15
_diffrn_reflns_limit_h_min -11
_diffrn_reflns_limit_k_max 22
_diffrn_reflns_limit_k_min -24
_diffrn_reflns_limit_l_max 17
_diffrn_reflns_limit_l_min -19
_diffrn_reflns_number 13127
_diffrn_reflns_theta_full 26.217
_diffrn_reflns_theta_max 29.367
_diffrn_reflns_theta_min 3.564
_diffrn_source 'SuperNova (Mo) X-ray Source'
_diffrn_standards_number 0
_exptl_absorpt_coefficient_mu 0.275
_exptl_absorpt_correction_T_max 1.00000
_exptl_absorpt_correction_T_min 0.93365
_exptl_absorpt_correction_type multi-scan
_exptl_absorpt_process_details
;
CrysAlisPro, Agilent Technologies,
Version 1.171.37.33 (release 27-03-2014 CrysAlis171 .NET)
(compiled Mar 27 2014,17:12:48)
Empirical absorption correction using spherical harmonics,
 implemented in SCALE3 ABSPACK scaling algorithm.
;
_exptl_crystal_colour Yellow
_exptl_crystal_density_diffrn 1.371
_exptl_crystal_density_method 'not measured'
_exptl_crystal_description Block
_exptl_crystal_F_000 1184
_exptl_crystal_recrystallization_method 'Re-crystallisation from solvent: DCB, pentane'
_exptl_crystal_size_max 0.49
_exptl_crystal_size_mid 0.31
_exptl_crystal_size_min 0.23
_refine_diff_density_max 0.90
_refine_diff_density_min -1.23
_refine_ls_extinction_coef 130(20)
_refine_ls_extinction_method 'Larson (1970), Equation 22'
_refine_ls_goodness_of_fit_ref 0.9821
_refine_ls_hydrogen_treatment constr
_refine_ls_matrix_type full
_refine_ls_number_parameters 362
_refine_ls_number_reflns 6359
_refine_ls_number_restraints 0
_refine_ls_R_factor_all 0.0844
_refine_ls_R_factor_gt 0.0595
_refine_ls_shift/su_max 0.0007349
_refine_ls_shift/su_mean 0.0000424
_refine_ls_structure_factor_coef Fsqd
_refine_ls_weighting_details
;
 Method= Modified Sheldrick 
 w=1/[\s^2^(F^2^) + ( 0.03P)^2^ + 3.00P] 
 ,where P=(max(Fo^2^,0) + 2Fc^2^)/3 
;
_refine_ls_weighting_scheme calc
_refine_ls_wR_factor_all 0.1200
_refine_ls_wR_factor_gt 0.1059
_refine_ls_wR_factor_ref 0.1200
_reflns_limit_h_max 14
_reflns_limit_h_min -15
_reflns_limit_k_max 24
_reflns_limit_k_min 0
_reflns_limit_l_max 19
_reflns_limit_l_min 0
_reflns_number_gt 4675
_reflns_number_total 6370
_reflns_threshold_expression I>2.0\s(I)
_oxford_diffrn_Wilson_B_factor 2.21
_oxford_diffrn_Wilson_scale 0.04
_oxford_refine_ls_r_factor_ref 0.0844
_oxford_refine_ls_scale 5.57(11)
_oxford_reflns_number_all 6359
_oxford_reflns_threshold_expression_ref I>0.0\s(I)
_cod_data_source_file c5dt00645g2.cif
_cod_data_source_block 1
_cod_depositor_comments 'Adding full bibliography for 7034525--7034529.cif.'
_cod_original_cell_volume 2766.87(18)
_cod_original_sg_symbol_H-M 'P 1 21/c 1 '
_cod_database_code 7034528

loop_
_symmetry_equiv_pos_as_xyz
x,y,z
-x,-y,-z
-x,y+1/2,-z+1/2
x,-y+1/2,z+1/2

loop_
_atom_site_label
_atom_site_type_symbol
_atom_site_fract_x
_atom_site_fract_y
_atom_site_fract_z
_atom_site_U_iso_or_equiv
_atom_site_occupancy
_atom_site_adp_type
_atom_site_refinement_flags_posn
Cl1 Cl 1.30487(7) 0.71712(4) 1.00108(6) 0.0510 1.0000 Uani .
C2 C 1.4299(2) 0.65805(14) 1.01455(19) 0.0310 1.0000 Uani .
C3 C 1.4928(2) 0.62825(15) 1.10364(19) 0.0313 1.0000 Uani .
Cl4 Cl 1.44779(7) 0.64988(5) 1.20593(5) 0.0522 1.0000 Uani .
C5 C 1.5934(3) 0.58112(17) 1.1146(2) 0.0448 1.0000 Uani .
C6 C 1.6323(3) 0.56497(19) 1.0365(3) 0.0574 1.0000 Uani .
C7 C 1.5710(3) 0.5947(2) 0.9465(3) 0.0591 1.0000 Uani .
C8 C 1.4691(3) 0.64127(18) 0.9348(2) 0.0481 1.0000 Uani .
O9 O 0.98818(15) 0.57401(8) 0.78808(11) 0.0205 1.0000 Uani .
C10 C 1.0820(2) 0.60110(12) 0.75584(15) 0.0185 1.0000 Uani .
C11 C 1.1046(2) 0.67789(12) 0.74706(15) 0.0194 1.0000 Uani .
O12 O 1.03753(15) 0.73298(8) 0.77253(11) 0.0217 1.0000 Uani .
B13 B 0.9174(2) 0.71308(14) 0.78648(18) 0.0191 1.0000 Uani .
B14 B 0.9150(2) 0.62433(14) 0.83101(18) 0.0188 1.0000 Uani .
O15 O 0.78815(15) 0.59374(8) 0.81042(11) 0.0217 1.0000 Uani .
C16 C 0.7071(2) 0.60984(13) 0.72106(16) 0.0211 1.0000 Uani .
C17 C 0.7221(2) 0.67202(13) 0.66512(16) 0.0211 1.0000 Uani .
O18 O 0.81790(15) 0.72159(8) 0.69378(11) 0.0232 1.0000 Uani .
C19 C 0.6338(2) 0.68397(14) 0.57515(17) 0.0285 1.0000 Uani .
C20 C 0.5346(2) 0.63563(16) 0.53865(19) 0.0351 1.0000 Uani .
C21 C 0.5214(2) 0.57434(16) 0.59314(19) 0.0339 1.0000 Uani .
C22 C 0.6066(2) 0.56214(14) 0.68347(18) 0.0270 1.0000 Uani .
N23 N 0.97213(18) 0.61368(10) 0.94732(13) 0.0185 1.0000 Uani .
C24 C 1.0812(2) 0.57848(13) 0.98700(17) 0.0232 1.0000 Uani .
C25 C 1.1323(2) 0.57067(13) 1.08579(17) 0.0253 1.0000 Uani .
C26 C 1.0723(2) 0.59973(12) 1.14898(16) 0.0232 1.0000 Uani .
C27 C 0.9594(2) 0.63598(13) 1.10676(17) 0.0264 1.0000 Uani .
C28 C 0.9122(2) 0.64197(13) 1.00739(17) 0.0237 1.0000 Uani .
C29 C 1.1274(3) 0.59184(13) 1.25667(17) 0.0303 1.0000 Uani .
N30 N 0.89538(17) 0.78128(10) 0.85376(13) 0.0182 1.0000 Uani .
C31 C 0.7821(2) 0.81237(12) 0.83833(16) 0.0214 1.0000 Uani .
C32 C 0.7616(2) 0.86892(13) 0.89633(16) 0.0232 1.0000 Uani .
C33 C 0.8581(2) 0.89611(12) 0.97338(16) 0.0203 1.0000 Uani .
C34 C 0.8385(2) 0.95925(13) 1.03578(17) 0.0260 1.0000 Uani .
C35 C 0.9738(2) 0.86244(13) 0.98946(16) 0.0224 1.0000 Uani .
C36 C 0.9892(2) 0.80613(12) 0.92941(16) 0.0226 1.0000 Uani .
C37 C 1.2013(2) 0.69882(13) 0.71096(16) 0.0232 1.0000 Uani .
C38 C 1.2762(2) 0.64657(14) 0.68480(17) 0.0266 1.0000 Uani .
C39 C 1.2546(2) 0.57108(13) 0.69466(17) 0.0256 1.0000 Uani .
C40 C 1.1579(2) 0.54896(12) 0.72957(16) 0.0227 1.0000 Uani .
H51 H 1.6357 0.5602 1.1759 0.0534 1.0000 Uiso R
H61 H 1.7012 0.5332 1.0445 0.0685 1.0000 Uiso R
H71 H 1.5981 0.5838 0.8938 0.0713 1.0000 Uiso R
H81 H 1.4280 0.6620 0.8748 0.0571 1.0000 Uiso R
H191 H 0.6431 0.7261 0.5394 0.0332 1.0000 Uiso R
H201 H 0.4763 0.6447 0.4775 0.0422 1.0000 Uiso R
H211 H 0.4558 0.5411 0.5689 0.0400 1.0000 Uiso R
H221 H 0.5980 0.5206 0.7207 0.0320 1.0000 Uiso R
H241 H 1.1221 0.5586 0.9443 0.0281 1.0000 Uiso R
H251 H 1.2084 0.5449 1.1110 0.0301 1.0000 Uiso R
H271 H 0.9150 0.6572 1.1456 0.0309 1.0000 Uiso R
H281 H 0.8357 0.6659 0.9795 0.0284 1.0000 Uiso R
H291 H 1.0629 0.5891 1.2865 0.0461 1.0000 Uiso R
H292 H 1.1751 0.6347 1.2837 0.0469 1.0000 Uiso R
H293 H 1.1779 0.5482 1.2741 0.0460 1.0000 Uiso R
H311 H 0.7165 0.7949 0.7859 0.0247 1.0000 Uiso R
H321 H 0.6816 0.8892 0.8834 0.0283 1.0000 Uiso R
H342 H 0.8912 0.9548 1.1004 0.0394 1.0000 Uiso R
H341 H 0.8538 1.0059 1.0094 0.0391 1.0000 Uiso R
H343 H 0.7531 0.9590 1.0372 0.0394 1.0000 Uiso R
H351 H 1.0414 0.8785 1.0406 0.0258 1.0000 Uiso R
H361 H 1.0675 0.7834 0.9407 0.0269 1.0000 Uiso R
H371 H 1.2161 0.7503 0.7041 0.0270 1.0000 Uiso R
H381 H 1.3405 0.6623 0.6607 0.0320 1.0000 Uiso R
H391 H 1.3046 0.5349 0.6776 0.0308 1.0000 Uiso R
H401 H 1.1428 0.4979 0.7361 0.0264 1.0000 Uiso R

loop_
_atom_site_aniso_label
_atom_site_aniso_U_11
_atom_site_aniso_U_22
_atom_site_aniso_U_33
_atom_site_aniso_U_23
_atom_site_aniso_U_13
_atom_site_aniso_U_12
Cl1 0.0301(4) 0.0393(4) 0.0719(6) 0.0036(4) -0.0023(4) 0.0060(3)
C2 0.0238(13) 0.0291(13) 0.0359(15) -0.0020(11) 0.0027(11) -0.0053(11)
C3 0.0226(13) 0.0336(14) 0.0352(15) -0.0028(11) 0.0052(11) -0.0046(11)
Cl4 0.0372(4) 0.0840(6) 0.0354(4) -0.0045(4) 0.0110(3) -0.0048(4)
C5 0.0298(15) 0.0441(17) 0.056(2) 0.0035(15) 0.0058(14) 0.0019(14)
C6 0.0363(18) 0.056(2) 0.082(3) -0.0178(19) 0.0206(19) 0.0042(16)
C7 0.057(2) 0.071(2) 0.060(2) -0.0330(19) 0.0333(19) -0.0148(19)
C8 0.051(2) 0.057(2) 0.0333(16) -0.0091(14) 0.0075(15) -0.0170(17)
O9 0.0251(9) 0.0166(8) 0.0215(8) -0.0007(6) 0.0096(7) -0.0007(7)
C10 0.0187(11) 0.0215(11) 0.0144(11) 0.0008(9) 0.0040(9) 0.0015(9)
C11 0.0206(12) 0.0193(11) 0.0172(11) -0.0001(9) 0.0041(9) 0.0022(9)
O12 0.0260(9) 0.0152(8) 0.0275(9) -0.0008(6) 0.0134(7) 0.0005(7)
B13 0.0225(13) 0.0175(12) 0.0172(12) -0.0015(10) 0.0057(11) 0.0003(11)
B14 0.0211(13) 0.0178(12) 0.0171(12) -0.0005(10) 0.0051(10) -0.0002(10)
O15 0.0196(8) 0.0233(8) 0.0209(8) 0.0006(6) 0.0043(7) -0.0022(7)
C16 0.0176(11) 0.0257(12) 0.0209(12) -0.0054(9) 0.0070(9) 0.0039(10)
C17 0.0201(12) 0.0234(11) 0.0192(11) -0.0065(9) 0.0051(9) 0.0030(10)
O18 0.0293(9) 0.0195(8) 0.0176(8) 0.0005(6) 0.0022(7) 0.0006(7)
C19 0.0300(14) 0.0321(13) 0.0218(12) -0.0024(10) 0.0056(11) 0.0105(11)
C20 0.0232(13) 0.0514(17) 0.0257(13) -0.0090(12) -0.0003(11) 0.0091(13)
C21 0.0191(13) 0.0485(16) 0.0332(14) -0.0160(13) 0.0066(11) -0.0056(12)
C22 0.0226(13) 0.0322(13) 0.0276(13) -0.0081(11) 0.0099(11) -0.0020(11)
N23 0.0207(10) 0.0149(9) 0.0204(10) 0.0016(7) 0.0069(8) -0.0001(8)
C24 0.0238(13) 0.0215(12) 0.0246(12) 0.0011(10) 0.0076(10) 0.0003(10)
C25 0.0251(13) 0.0223(12) 0.0250(12) 0.0029(10) 0.0022(10) -0.0003(10)
C26 0.0319(14) 0.0148(11) 0.0204(12) 0.0015(9) 0.0043(10) -0.0069(10)
C27 0.0342(14) 0.0233(12) 0.0225(12) -0.0018(10) 0.0094(11) 0.0002(11)
C28 0.0240(12) 0.0223(12) 0.0242(12) -0.0002(10) 0.0066(10) 0.0037(10)
C29 0.0444(16) 0.0224(12) 0.0199(12) 0.0009(10) 0.0035(11) -0.0015(11)
N30 0.0201(10) 0.0170(9) 0.0171(9) 0.0006(7) 0.0050(8) -0.0007(8)
C31 0.0176(11) 0.0221(11) 0.0229(12) -0.0011(9) 0.0037(9) 0.0009(10)
C32 0.0218(12) 0.0236(12) 0.0244(12) -0.0007(10) 0.0071(10) 0.0046(10)
C33 0.0281(13) 0.0175(11) 0.0168(11) 0.0020(9) 0.0090(10) -0.0005(10)
C34 0.0353(14) 0.0224(12) 0.0220(12) -0.0026(10) 0.0110(11) 0.0013(11)
C35 0.0235(12) 0.0243(12) 0.0167(11) -0.0022(9) 0.0023(10) -0.0037(10)
C36 0.0208(12) 0.0235(12) 0.0213(12) 0.0021(9) 0.0030(10) 0.0042(10)
C37 0.0261(13) 0.0206(11) 0.0240(12) 0.0000(9) 0.0093(10) -0.0029(10)
C38 0.0234(13) 0.0337(13) 0.0252(13) 0.0008(11) 0.0109(11) 0.0010(11)
C39 0.0273(13) 0.0261(12) 0.0243(12) -0.0011(10) 0.0088(11) 0.0089(11)
C40 0.0283(13) 0.0180(11) 0.0217(12) 0.0012(9) 0.0072(10) 0.0018(10)

loop_
_atom_type_symbol
_atom_type_scat_dispersion_real
_atom_type_scat_dispersion_imag
_atom_type_scat_Cromer_Mann_a1
_atom_type_scat_Cromer_Mann_b1
_atom_type_scat_Cromer_Mann_a2
_atom_type_scat_Cromer_Mann_b2
_atom_type_scat_Cromer_Mann_a3
_atom_type_scat_Cromer_Mann_b3
_atom_type_scat_Cromer_Mann_a4
_atom_type_scat_Cromer_Mann_b4
_atom_type_scat_Cromer_Mann_c
_atom_type_scat_source
C 0.0033 0.0016 2.3100 20.8439 1.0200 10.2075 1.5886 0.5687 0.8650 51.6512 0.2156 'International Tables Vol C 4.2.6.8 and 6.1.1.4'
H 0.0000 0.0000 0.4930 10.5109 0.3229 26.1257 0.1402 3.1424 0.0408 57.7998 0.0030 'International Tables Vol C 4.2.6.8 and 6.1.1.4'
B 0.0013 0.0007 2.0545 23.2185 1.3326 1.0210 1.0979 60.3498 0.7068 0.1403 -0.1932 'International Tables Vol C 4.2.6.8 and 6.1.1.4'
N 0.0061 0.0033 12.2126 0.0057 3.1322 9.8933 2.0125 28.9975 1.1663 0.5826 -11.5290 'International Tables Vol C 4.2.6.8 and 6.1.1.4'
O 0.0106 0.0060 3.0485 13.2771 2.2868 5.7011 1.5463 0.3239 0.8670 32.9089 0.2508 'International Tables Vol C 4.2.6.8 and 6.1.1.4'
Cl 0.1484 0.1585 11.4604 0.0104 7.1964 1.1662 6.2556 18.5194 1.6455 47.7784 -9.5574 'International Tables Vol C 4.2.6.8 and 6.1.1.4'

loop_
_geom_angle_atom_site_label_1
_geom_angle_atom_site_label_2
_geom_angle_atom_site_label_3
_geom_angle
_geom_angle_publ_flag
Cl1 C2 C3 121.0(2) yes
Cl1 C2 C8 119.5(2) yes
C3 C2 C8 119.5(3) yes
C2 C3 Cl4 120.6(2) yes
C2 C3 C5 121.0(3) yes
Cl4 C3 C5 118.4(2) yes
C3 C5 C6 119.5(3) yes
C3 C5 H51 120.8 no
C6 C5 H51 119.7 no
C5 C6 C7 120.4(3) yes
C5 C6 H61 119.1 no
C7 C6 H61 120.4 no
C6 C7 C8 120.4(3) yes
C6 C7 H71 120.1 no
C8 C7 H71 119.5 no
C2 C8 C7 119.2(3) yes
C2 C8 H81 119.9 no
C7 C8 H81 121.0 no
C10 O9 B14 120.98(17) yes
O9 C10 C11 123.78(19) yes
O9 C10 C40 117.22(19) yes
C11 C10 C40 119.0(2) yes
C10 C11 O12 123.5(2) yes
C10 C11 C37 118.6(2) yes
O12 C11 C37 117.94(19) yes
C11 O12 B13 118.17(17) yes
O12 B13 B14 113.26(19) yes
O12 B13 O18 109.16(18) yes
B14 B13 O18 110.09(18) yes
O12 B13 N30 102.33(17) yes
B14 B13 N30 116.53(18) yes
O18 B13 N30 104.84(18) yes
B13 B14 O9 109.34(18) yes
B13 B14 O15 113.08(19) yes
O9 B14 O15 108.59(18) yes
B13 B14 N23 116.87(18) yes
O9 B14 N23 105.52(17) yes
O15 B14 N23 102.87(17) yes
B14 O15 C16 116.23(17) yes
O15 C16 C17 123.0(2) yes
O15 C16 C22 118.2(2) yes
C17 C16 C22 118.8(2) yes
C16 C17 O18 124.0(2) yes
C16 C17 C19 118.6(2) yes
O18 C17 C19 117.4(2) yes
C17 O18 B13 121.66(17) yes
C17 C19 C20 121.7(2) yes
C17 C19 H191 118.1 no
C20 C19 H191 120.2 no
C19 C20 C21 119.4(2) yes
C19 C20 H201 120.2 no
C21 C20 H201 120.4 no
C20 C21 C22 119.9(2) yes
C20 C21 H211 120.1 no
C22 C21 H211 119.9 no
C16 C22 C21 121.5(2) yes
C16 C22 H221 118.3 no
C21 C22 H221 120.2 no
B14 N23 C24 121.54(18) yes
B14 N23 C28 120.36(18) yes
C24 N23 C28 118.1(2) yes
N23 C24 C25 122.1(2) yes
N23 C24 H241 117.4 no
C25 C24 H241 120.5 no
C24 C25 C26 120.7(2) yes
C24 C25 H251 119.8 no
C26 C25 H251 119.5 no
C25 C26 C27 116.5(2) yes
C25 C26 C29 121.1(2) yes
C27 C26 C29 122.4(2) yes
C26 C27 C28 120.4(2) yes
C26 C27 H271 120.4 no
C28 C27 H271 119.1 no
C27 C28 N23 122.2(2) yes
C27 C28 H281 120.0 no
N23 C28 H281 117.9 no
C26 C29 H291 110.1 no
C26 C29 H292 110.9 no
H291 C29 H292 105.6 no
C26 C29 H293 112.2 no
H291 C29 H293 108.3 no
H292 C29 H293 109.6 no
B13 N30 C31 121.25(18) yes
B13 N30 C36 120.69(18) yes
C31 N30 C36 118.00(19) yes
N30 C31 C32 121.8(2) yes
N30 C31 H311 118.1 no
C32 C31 H311 120.1 no
C31 C32 C33 120.8(2) yes
C31 C32 H321 119.4 no
C33 C32 H321 119.8 no
C32 C33 C34 121.6(2) yes
C32 C33 C35 116.7(2) yes
C34 C33 C35 121.7(2) yes
C33 C34 H342 111.6 no
C33 C34 H341 109.8 no
H342 C34 H341 109.5 no
C33 C34 H343 109.7 no
H342 C34 H343 107.9 no
H341 C34 H343 108.2 no
C33 C35 C36 120.2(2) yes
C33 C35 H351 119.9 no
C36 C35 H351 119.9 no
C35 C36 N30 122.5(2) yes
C35 C36 H361 119.8 no
N30 C36 H361 117.6 no
C11 C37 C38 122.0(2) yes
C11 C37 H371 118.9 no
C38 C37 H371 119.1 no
C37 C38 C39 119.2(2) yes
C37 C38 H381 120.1 no
C39 C38 H381 120.7 no
C38 C39 C40 119.7(2) yes
C38 C39 H391 120.4 no
C40 C39 H391 119.8 no
C10 C40 C39 121.4(2) yes
C10 C40 H401 118.6 no
C39 C40 H401 120.0 no

loop_
_geom_bond_atom_site_label_1
_geom_bond_atom_site_label_2
_geom_bond_distance
_geom_bond_publ_flag
Cl1 C2 1.722(3) yes
C2 C3 1.375(4) yes
C2 C8 1.385(4) yes
C3 Cl4 1.744(3) yes
C3 C5 1.380(4) yes
C5 C6 1.359(4) yes
C5 H51 0.945 no
C6 C7 1.380(5) yes
C6 H61 0.940 no
C7 C8 1.385(5) yes
C7 H71 0.923 no
C8 H81 0.927 no
O9 C10 1.364(3) yes
O9 B14 1.477(3) yes
C10 C11 1.408(3) yes
C10 C40 1.392(3) yes
C11 O12 1.357(3) yes
C11 C37 1.391(3) yes
O12 B13 1.469(3) yes
B13 B14 1.714(3) yes
B13 O18 1.470(3) yes
B13 N30 1.623(3) yes
B14 O15 1.471(3) yes
B14 N23 1.619(3) yes
O15 C16 1.367(3) yes
C16 C17 1.414(3) yes
C16 C22 1.388(3) yes
C17 O18 1.359(3) yes
C17 C19 1.393(3) yes
C19 C20 1.383(4) yes
C19 H191 0.936 no
C20 C21 1.383(4) yes
C20 H201 0.941 no
C21 C22 1.383(3) yes
C21 H211 0.929 no
C22 H221 0.939 no
N23 C24 1.343(3) yes
N23 C28 1.348(3) yes
C24 C25 1.375(3) yes
C24 H241 0.943 no
C25 C26 1.390(3) yes
C25 H251 0.942 no
C26 C27 1.391(3) yes
C26 C29 1.497(3) yes
C27 C28 1.376(3) yes
C27 H271 0.936 no
C28 H281 0.936 no
C29 H291 0.951 no
C29 H292 0.948 no
C29 H293 0.953 no
N30 C31 1.345(3) yes
N30 C36 1.344(3) yes
C31 C32 1.376(3) yes
C31 H311 0.937 no
C32 C33 1.386(3) yes
C32 H321 0.936 no
C33 C34 1.501(3) yes
C33 C35 1.388(3) yes
C34 H342 0.945 no
C34 H341 0.953 no
C34 H343 0.967 no
C35 C36 1.373(3) yes
C35 H351 0.931 no
C36 H361 0.938 no
C37 C38 1.385(3) yes
C37 H371 0.945 no
C38 C39 1.385(3) yes
C38 H381 0.936 no
C39 C40 1.387(3) yes
C39 H391 0.938 no
C40 H401 0.937 no
